data_7116941
loop_
_publ_author_name
'Urszula K. Klimczak'
'Bartosz K. Zambron'

_publ_section_title
;
 Effective 1,5-stereocontrol in Pd(0)/InI promoted reactions of chiral
 N-Ts-4-vinylazetidin-2-ones with aldehydes. An efficient entry into
 nonracemic semi-protected (3Z)-2,6-anti-enediols
;
_journal_name_full Chem.Commun.
_journal_page_first 6796
_journal_paper_doi 10.1039/C5cc01485A
_journal_volume 51
_journal_year 2015
_chemical_formula_moiety 'C28.84 H42.57 N O6 S Si'
_chemical_formula_sum 'C28.84 H42.57 N O6 S Si'
_chemical_formula_weight 559.50
_chemical_melting_point 396.6(5)
_chemical_name_systematic '(2R*,6S*,Z)-6-hydroxy-6-(4-methoxyphenyl)-N-tosyl-2-(triisopropylsilyloxy)hex-3-enamide '
_space_group_crystal_system monoclinic
_space_group_IT_number 14
_space_group_name_Hall '-P 2ybc'
_space_group_name_H-M_alt 'P 1 21/c 1'
_symmetry_space_group_name_Hall '-P 2ybc'
_symmetry_space_group_name_H-M 'P 1 21/c 1'
_atom_sites_solution_hydrogens geom
_audit_creation_method SHELXL-2014
_audit_update_record
;
2015-02-09 deposited with the CCDC.
2015-03-10 downloaded from the CCDC.
;
_cell_angle_alpha 90
_cell_angle_beta 110.208(8)
_cell_angle_gamma 90
_cell_formula_units_Z 4
_cell_length_a 15.627(2)
_cell_length_b 13.4083(19)
_cell_length_c 15.769(2)
_cell_measurement_temperature 296(2)
_cell_measurement_theta_max 66.60
_cell_measurement_theta_min 4.45
_cell_volume 3100.7(7)
_computing_cell_refinement 'Bruker SAINT'
_computing_data_collection 'Bruker APEX2'
_computing_data_reduction 'Bruker SAINT'
_computing_molecular_graphics 'Bruker SHELXTL'
_computing_publication_material 'Bruker SHELXTL'
_computing_structure_refinement 'SHELXL-2014 (Sheldrick, 2014)'
_computing_structure_solution 'SHELXL-2014 (Sheldrick, 2014)'
_diffrn_ambient_temperature 296(2)
_diffrn_measured_fraction_theta_full 0.887
_diffrn_measured_fraction_theta_max 0.906
_diffrn_measurement_device_type 'Bruker APEX-II CCD'
_diffrn_measurement_method '\f and \w scans'
_diffrn_radiation_monochromator graphite
_diffrn_radiation_type CuK\a
_diffrn_radiation_wavelength 1.54178
_diffrn_reflns_av_R_equivalents 0.0675
_diffrn_reflns_av_unetI/netI 0.0867
_diffrn_reflns_Laue_measured_fraction_full 0.887
_diffrn_reflns_Laue_measured_fraction_max 0.906
_diffrn_reflns_limit_h_max 18
_diffrn_reflns_limit_h_min -18
_diffrn_reflns_limit_k_max 15
_diffrn_reflns_limit_k_min -15
_diffrn_reflns_limit_l_max 18
_diffrn_reflns_limit_l_min -14
_diffrn_reflns_number 13497
_diffrn_reflns_point_group_measured_fraction_full 0.887
_diffrn_reflns_point_group_measured_fraction_max 0.906
_diffrn_reflns_theta_full 67.679
_diffrn_reflns_theta_max 66.596
_diffrn_reflns_theta_min 4.450
_diffrn_source 'fine-focus sealed tube'
_exptl_absorpt_coefficient_mu 1.622
_exptl_absorpt_correction_T_max 0.6970
_exptl_absorpt_correction_T_min 0.5900
_exptl_absorpt_correction_type numerical
_exptl_absorpt_process_details sadabs
_exptl_crystal_colour colourless
_exptl_crystal_density_diffrn 1.199
_exptl_crystal_description prism
_exptl_crystal_F_000 1208
_exptl_crystal_recrystallization_method 'Re-crystallisation from solvent: Hexane/Ethyl acetate'
_exptl_crystal_size_max 0.364
_exptl_crystal_size_mid 0.353
_exptl_crystal_size_min 0.240
_refine_diff_density_max 0.522
_refine_diff_density_min -0.532
_refine_diff_density_rms 0.088
_refine_ls_extinction_coef .
_refine_ls_extinction_method none
_refine_ls_goodness_of_fit_ref 1.061
_refine_ls_hydrogen_treatment constr
_refine_ls_matrix_type full
_refine_ls_number_parameters 328
_refine_ls_number_reflns 4970
_refine_ls_number_restraints 0
_refine_ls_restrained_S_all 1.061
_refine_ls_R_factor_all 0.1831
_refine_ls_R_factor_gt 0.1077
_refine_ls_shift/su_max 0.001
_refine_ls_shift/su_mean 0.000
_refine_ls_structure_factor_coef Fsqd
_refine_ls_weighting_details 'w=1/[\s^2^(Fo^2^)+(0.1548P)^2^+11.5689P] where P=(Fo^2^+2Fc^2^)/3'
_refine_ls_weighting_scheme calc
_refine_ls_wR_factor_gt 0.3289
_refine_ls_wR_factor_ref 0.3733
_reflns_Friedel_coverage 0.000
_reflns_Friedel_fraction_full .
_reflns_Friedel_fraction_max .
_reflns_number_gt 2931
_reflns_number_total 4970
_reflns_threshold_expression 'I > 2\s(I)'
_cod_data_source_file c5cc01485a2.cif
_cod_data_source_block B2F145d_0m
_cod_depositor_comments
;
The following automatic conversions were performed:

'_chemical_melting_point' value '396.1-397.2' was changed to
'396.6(5)' - the average value was taken and precision was estimated.

Automatic conversion script
Id: cif_fix_values 3105 2015-03-04 15:46:00Z robertas 
;
_cod_original_formula_sum 'C28.84 H42.57 N O6 S Si '
_cod_database_code 7116941
_shelx_space_group_comment
;
The symmetry employed for this shelxl refinement is uniquely defined
by the following loop, which should always be used as a source of
symmetry information in preference to the above space-group names.
They are only intended as comments.
;
_shelx_estimated_absorpt_t_min 0.590
_shelx_estimated_absorpt_t_max 0.697
_shelxl_version_number 2014-3

loop_
_space_group_symop_operation_xyz
'x, y, z'
'-x, y+1/2, -z+1/2'
'-x, -y, -z'
'x, -y-1/2, z-1/2'

loop_
_atom_site_label
_atom_site_type_symbol
_atom_site_fract_x
_atom_site_fract_y
_atom_site_fract_z
_atom_site_U_iso_or_equiv
_atom_site_adp_type
_atom_site_occupancy
_atom_site_site_symmetry_order
_atom_site_calc_flag
_atom_site_refinement_flags_posn
_atom_site_refinement_flags_adp
_atom_site_refinement_flags_occupancy
_atom_site_disorder_assembly
_atom_site_disorder_group
Si1 Si 0.52974(16) 0.88142(18) 0.21215(18) 0.0733(7) Uani 1 1 d . . . A 1
S1 S 0.95057(12) 0.83138(15) 0.36836(13) 0.0613(6) Uani 1 1 d . . . A 1
O1 O 0.7686(4) 0.7414(4) 0.2634(4) 0.0757(16) Uani 1 1 d . . . A 1
O2 O 0.6067(3) 0.8029(4) 0.2758(4) 0.0677(14) Uani 1 1 d . . . A 1
O3 O 0.8505(4) 0.9552(5) 0.5281(5) 0.093(2) Uani 1 1 d . . . A 1
H3 H 0.8933 0.9943 0.5465 0.140 Uiso 1 1 calc R U . A 1
O4 O 0.8311(6) 1.3090(5) 0.7832(5) 0.102(2) Uani 1 1 d . . . A 1
O5 O 1.0040(4) 0.9030(5) 0.4319(4) 0.0825(17) Uani 1 1 d . . . A 1
O6 O 0.9778(4) 0.7301(4) 0.3774(5) 0.0851(18) Uani 1 1 d . . . A 1
N1 N 0.8491(4) 0.8427(5) 0.3783(4) 0.0618(16) Uani 1 1 d . . . A 1
H1 H 0.8452 0.8792 0.4217 0.074 Uiso 1 1 calc R U . A 1
C1 C 0.7700(5) 0.7978(5) 0.3221(6) 0.0596(18) Uani 1 1 d . . . A 1
C2 C 0.6858(5) 0.8275(6) 0.3474(5) 0.0626(19) Uani 1 1 d . . . A 1
H2 H 0.6870 0.8994 0.3591 0.075 Uiso 1 1 calc R U . A 1
C3 C 0.6908(5) 0.7712(6) 0.4312(6) 0.067(2) Uani 1 1 d . . . A 1
H3A H 0.6861 0.7021 0.4261 0.081 Uiso 1 1 calc R U . A 1
C4 C 0.7010(6) 0.8085(6) 0.5107(7) 0.075(2) Uani 1 1 d . . . A 1
H4A H 0.7052 0.7621 0.5558 0.089 Uiso 1 1 calc R U . A 1
C5 C 0.7068(5) 0.9153(6) 0.5393(6) 0.073(2) Uani 1 1 d . . . A 1
H5A H 0.6695 0.9250 0.5767 0.087 Uiso 1 1 calc R U . A 1
H5B H 0.6821 0.9569 0.4861 0.087 Uiso 1 1 calc R U . A 1
C6 C 0.8051(5) 0.9486(6) 0.5923(6) 0.068(2) Uani 1 1 d . . . A 1
H6 H 0.8346 0.8960 0.6356 0.082 Uiso 1 1 calc R U . A 1
C7 C 0.8103(5) 1.0435(6) 0.6438(5) 0.0599(18) Uani 1 1 d . . . A 1
C8 C 0.8354(6) 1.0426(6) 0.7362(6) 0.070(2) Uani 1 1 d . . . A 1
H8 H 0.8483 0.9820 0.7666 0.084 Uiso 1 1 calc R U . A 1
C9 C 0.8420(6) 1.1291(7) 0.7851(6) 0.073(2) Uani 1 1 d . . . A 1
H9 H 0.8590 1.1269 0.8477 0.088 Uiso 1 1 calc R U . A 1
C10 C 0.8233(6) 1.2177(6) 0.7404(6) 0.069(2) Uani 1 1 d . . . A 1
C11 C 0.7972(6) 1.2202(7) 0.6488(6) 0.078(2) Uani 1 1 d . . . A 1
H11 H 0.7834 1.2809 0.6185 0.093 Uiso 1 1 calc R U . A 1
C12 C 0.7912(6) 1.1337(6) 0.6009(5) 0.069(2) Uani 1 1 d . . . A 1
H12 H 0.7739 1.1363 0.5382 0.083 Uiso 1 1 calc R U . A 1
C13 C 0.8539(11) 1.3098(9) 0.8782(8) 0.131(5) Uani 1 1 d . . . A 1
H13A H 0.8113 1.2692 0.8944 0.197 Uiso 1 1 calc R U . A 1
H13B H 0.8514 1.3770 0.8984 0.197 Uiso 1 1 calc R U . A 1
H13C H 0.9144 1.2839 0.9063 0.197 Uiso 1 1 calc R U . A 1
C14 C 0.4741(8) 0.9472(9) 0.2845(9) 0.109(4) Uani 1 1 d . . . A 1
H14 H 0.5211 0.9900 0.3257 0.131 Uiso 1 1 calc R U . A 1
C15 C 0.3962(11) 1.0181(11) 0.2285(14) 0.175(7) Uani 1 1 d . . . A 1
H15A H 0.3451 0.9792 0.1922 0.263 Uiso 1 1 calc R U . A 1
H15B H 0.4175 1.0591 0.1900 0.263 Uiso 1 1 calc R U . A 1
H15C H 0.3779 1.0597 0.2688 0.263 Uiso 1 1 calc R U . A 1
C16 C 0.4427(11) 0.8815(13) 0.3416(13) 0.167(8) Uani 0.974(15) 1 d . . P A 1
H16A H 0.4310 0.9201 0.3876 0.251 Uiso 0.974(15) 1 calc R U P A 1
H16B H 0.4888 0.8326 0.3692 0.251 Uiso 0.974(15) 1 calc R U P A 1
H16C H 0.3877 0.8485 0.3053 0.251 Uiso 0.974(15) 1 calc R U P A 1
C17 C 0.4480(11) 0.7968(11) 0.1318(11) 0.135(5) Uiso 0.974(15) 1 d . . P A 1
H17 H 0.4185 0.7621 0.1690 0.162 Uiso 0.974(15) 1 calc R U P A 1
C18 C 0.3717(18) 0.8434(18) 0.060(2) 0.243(12) Uiso 0.974(15) 1 d . . P A 1
H18A H 0.3897 0.8571 0.0089 0.365 Uiso 0.974(15) 1 calc R U P A 1
H18B H 0.3552 0.9045 0.0821 0.365 Uiso 0.974(15) 1 calc R U P A 1
H18C H 0.3205 0.7989 0.0424 0.365 Uiso 0.974(15) 1 calc R U P A 1
C19 C 0.4847(17) 0.7177(17) 0.0936(18) 0.226(10) Uiso 0.974(15) 1 d . . P A 1
H19A H 0.4397 0.6663 0.0715 0.339 Uiso 0.974(15) 1 calc R U P A 1
H19B H 0.5376 0.6905 0.1392 0.339 Uiso 0.974(15) 1 calc R U P A 1
H19C H 0.5015 0.7432 0.0447 0.339 Uiso 0.974(15) 1 calc R U P A 1
C20 C 0.5841(9) 0.9761(8) 0.1591(10) 0.114(4) Uani 1 1 d . . . . .
H20 H 0.5337 1.0115 0.1143 0.137 Uiso 1 1 calc R U . A 1
C21 C 0.6386(15) 1.0495(14) 0.2141(15) 0.220(10) Uani 1 1 d . . . . .
H21A H 0.6972 1.0499 0.2071 0.330 Uiso 1 1 calc R U . . .
H21B H 0.6460 1.0359 0.2760 0.330 Uiso 1 1 calc R U . . .
H21C H 0.6101 1.1134 0.1972 0.330 Uiso 1 1 calc R U . . .
C22' C 0.6404(13) 0.9300(13) 0.1061(13) 0.171(7) Uiso 0.974(15) 1 d . . P A 1
H22A H 0.6639 0.9821 0.0786 0.257 Uiso 0.974(15) 1 calc R U P A 1
H22B H 0.6023 0.8866 0.0601 0.257 Uiso 0.974(15) 1 calc R U P A 1
H22C H 0.6901 0.8925 0.1466 0.257 Uiso 0.974(15) 1 calc R U P A 1
C23 C 0.9339(5) 0.8728(5) 0.2588(5) 0.0576(18) Uani 1 1 d . . . . .
C24 C 0.9242(6) 0.9718(6) 0.2393(7) 0.078(2) Uani 1 1 d . . . . .
H24 H 0.9285 1.0189 0.2839 0.094 Uiso 1 1 calc R U . . .
C25 C 0.9074(7) 1.0003(8) 0.1493(9) 0.098(3) Uani 1 1 d . . . . .
H25 H 0.9007 1.0675 0.1341 0.118 Uiso 1 1 calc R U . . .
C26 C 0.9008(6) 0.9304(11) 0.0830(6) 0.096(3) Uani 1 1 d . . . . .
C27 C 0.9142(7) 0.8328(9) 0.1078(7) 0.089(3) Uani 1 1 d . . . . .
H27 H 0.9122 0.7852 0.0642 0.106 Uiso 1 1 calc R U . . .
C28 C 0.9302(6) 0.8035(6) 0.1926(6) 0.069(2) Uani 1 1 d . . . . .
H28 H 0.9388 0.7362 0.2073 0.083 Uiso 1 1 calc R U . . .
C29' C 0.8805(11) 0.9657(11) -0.0131(11) 0.140(5) Uiso 0.974(15) 1 d . . P A 1
H29A H 0.9306 0.9492 -0.0324 0.210 Uiso 0.974(15) 1 calc R U P A 1
H29B H 0.8717 1.0367 -0.0158 0.210 Uiso 0.974(15) 1 calc R U P A 1
H29C H 0.8261 0.9337 -0.0520 0.210 Uiso 0.974(15) 1 calc R U P A 1

loop_
_atom_site_aniso_label
_atom_site_aniso_U_11
_atom_site_aniso_U_22
_atom_site_aniso_U_33
_atom_site_aniso_U_23
_atom_site_aniso_U_13
_atom_site_aniso_U_12
Si1 0.0595(14) 0.0722(14) 0.0850(17) 0.0015(12) 0.0206(11) -0.0006(11)
S1 0.0505(10) 0.0777(13) 0.0584(11) 0.0007(10) 0.0222(8) -0.0026(9)
O1 0.069(4) 0.077(3) 0.089(4) -0.025(3) 0.037(3) -0.011(3)
O2 0.056(3) 0.062(3) 0.077(4) -0.010(3) 0.012(3) -0.004(2)
O3 0.074(4) 0.121(5) 0.107(5) -0.053(4) 0.059(4) -0.034(3)
O4 0.137(6) 0.081(4) 0.087(5) -0.020(4) 0.038(4) -0.003(4)
O5 0.059(3) 0.124(5) 0.068(4) -0.012(3) 0.025(3) -0.018(3)
O6 0.079(4) 0.080(4) 0.106(5) 0.024(3) 0.044(4) 0.019(3)
N1 0.048(3) 0.078(4) 0.064(4) -0.013(3) 0.024(3) -0.007(3)
C1 0.058(5) 0.059(4) 0.065(5) 0.000(4) 0.026(4) -0.001(3)
C2 0.057(4) 0.061(4) 0.073(5) -0.009(4) 0.027(4) -0.006(4)
C3 0.061(5) 0.064(4) 0.086(6) -0.008(4) 0.037(4) -0.013(4)
C4 0.066(5) 0.084(5) 0.084(6) 0.000(5) 0.039(4) -0.019(4)
C5 0.063(5) 0.087(6) 0.079(6) -0.019(5) 0.039(4) -0.012(4)
C6 0.059(5) 0.077(5) 0.073(5) -0.009(4) 0.028(4) 0.000(4)
C7 0.051(4) 0.069(4) 0.064(5) 0.002(4) 0.024(3) 0.005(3)
C8 0.070(5) 0.075(5) 0.069(5) 0.009(4) 0.030(4) 0.002(4)
C9 0.081(6) 0.089(6) 0.052(5) 0.009(4) 0.024(4) 0.003(5)
C10 0.066(5) 0.082(5) 0.059(5) -0.006(4) 0.020(4) -0.001(4)
C11 0.089(6) 0.076(5) 0.062(5) 0.011(4) 0.019(4) 0.007(5)
C12 0.081(6) 0.081(5) 0.045(4) 0.004(4) 0.020(4) 0.000(4)
C13 0.188(13) 0.128(9) 0.079(7) -0.048(7) 0.047(8) -0.013(9)
C14 0.087(7) 0.122(9) 0.128(10) 0.012(7) 0.048(7) 0.028(6)
C15 0.149(13) 0.157(13) 0.24(2) 0.044(13) 0.099(14) 0.079(11)
C16 0.130(12) 0.219(17) 0.195(17) 0.063(14) 0.111(13) 0.070(11)
C20 0.113(9) 0.090(7) 0.159(12) 0.032(8) 0.070(9) 0.019(7)
C21 0.24(2) 0.196(18) 0.21(2) 0.028(16) 0.057(17) -0.125(17)
C23 0.054(4) 0.067(4) 0.057(4) 0.005(4) 0.025(3) 0.000(3)
C24 0.082(6) 0.065(5) 0.095(7) 0.007(5) 0.040(5) 0.009(4)
C25 0.079(6) 0.089(7) 0.128(10) 0.048(7) 0.038(6) 0.013(5)
C26 0.069(6) 0.161(11) 0.055(5) 0.013(7) 0.020(4) -0.001(6)
C27 0.089(7) 0.112(8) 0.070(6) -0.005(6) 0.035(5) -0.007(6)
C28 0.076(5) 0.076(5) 0.060(5) -0.003(4) 0.031(4) -0.004(4)

loop_
_atom_type_symbol
_atom_type_description
_atom_type_scat_dispersion_real
_atom_type_scat_dispersion_imag
_atom_type_scat_source
C C 0.0181 0.0000 'International Tables Vol C Tables 4.2.6.8 and 6.1.1.4'
H H 0.0000 0.0000 'International Tables Vol C Tables 4.2.6.8 and 6.1.1.4'
N N 0.0311 0.0000 'International Tables Vol C Tables 4.2.6.8 and 6.1.1.4'
O O 0.0492 0.0000 'International Tables Vol C Tables 4.2.6.8 and 6.1.1.4'
Si Si 0.2541 0.0000 'International Tables Vol C Tables 4.2.6.8 and 6.1.1.4'
S S 0.3331 0.0000 'International Tables Vol C Tables 4.2.6.8 and 6.1.1.4'

loop_
_geom_angle_atom_site_label_1
_geom_angle_atom_site_label_2
_geom_angle_atom_site_label_3
_geom_angle
_geom_angle_site_symmetry_1
_geom_angle_site_symmetry_3
O2 Si1 C17 102.2(5) . .
O2 Si1 C14 108.9(4) . .
C17 Si1 C14 110.5(7) . .
O2 Si1 C20 110.8(5) . .
C17 Si1 C20 115.0(7) . .
C14 Si1 C20 109.2(6) . .
O6 S1 O5 119.4(4) . .
O6 S1 N1 110.1(3) . .
O5 S1 N1 102.7(3) . .
O6 S1 C23 110.0(4) . .
O5 S1 C23 109.3(4) . .
N1 S1 C23 104.2(3) . .
C2 O2 Si1 126.6(5) . .
C6 O3 H3 109.5 . .
C10 O4 C13 118.1(8) . .
C1 N1 S1 125.0(5) . .
C1 N1 H1 117.5 . .
S1 N1 H1 117.5 . .
O1 C1 N1 123.1(7) . .
O1 C1 C2 124.9(7) . .
N1 C1 C2 111.9(6) . .
O2 C2 C3 110.8(6) . .
O2 C2 C1 108.9(6) . .
C3 C2 C1 107.8(6) . .
O2 C2 H2 109.7 . .
C3 C2 H2 109.7 . .
C1 C2 H2 109.7 . .
C4 C3 C2 127.1(8) . .
C4 C3 H3A 116.5 . .
C2 C3 H3A 116.5 . .
C3 C4 C5 129.1(8) . .
C3 C4 H4A 115.4 . .
C5 C4 H4A 115.4 . .
C4 C5 C6 112.8(7) . .
C4 C5 H5A 109.0 . .
C6 C5 H5A 109.0 . .
C4 C5 H5B 109.0 . .
C6 C5 H5B 109.0 . .
H5A C5 H5B 107.8 . .
O3 C6 C7 112.7(6) . .
O3 C6 C5 106.3(7) . .
C7 C6 C5 113.5(6) . .
O3 C6 H6 108.1 . .
C7 C6 H6 108.1 . .
C5 C6 H6 108.1 . .
C12 C7 C8 117.8(7) . .
C12 C7 C6 121.4(7) . .
C8 C7 C6 120.7(7) . .
C7 C8 C9 121.8(8) . .
C7 C8 H8 119.1 . .
C9 C8 H8 119.1 . .
C10 C9 C8 119.0(8) . .
C10 C9 H9 120.5 . .
C8 C9 H9 120.5 . .
C11 C10 C9 120.3(8) . .
C11 C10 O4 116.1(8) . .
C9 C10 O4 123.6(8) . .
C10 C11 C12 120.2(8) . .
C10 C11 H11 119.9 . .
C12 C11 H11 119.9 . .
C7 C12 C11 121.0(7) . .
C7 C12 H12 119.5 . .
C11 C12 H12 119.5 . .
O4 C13 H13A 109.5 . .
O4 C13 H13B 109.5 . .
H13A C13 H13B 109.5 . .
O4 C13 H13C 109.5 . .
H13A C13 H13C 109.5 . .
H13B C13 H13C 109.5 . .
C16 C14 C15 110.7(11) . .
C16 C14 Si1 114.5(10) . .
C15 C14 Si1 112.2(10) . .
C16 C14 H14 106.2 . .
C15 C14 H14 106.2 . .
Si1 C14 H14 106.2 . .
C14 C15 H15A 109.5 . .
C14 C15 H15B 109.5 . .
H15A C15 H15B 109.5 . .
C14 C15 H15C 109.5 . .
H15A C15 H15C 109.5 . .
H15B C15 H15C 109.5 . .
C14 C16 H16A 109.5 . .
C14 C16 H16B 109.5 . .
H16A C16 H16B 109.5 . .
C14 C16 H16C 109.5 . .
H16A C16 H16C 109.5 . .
H16B C16 H16C 109.5 . .
C19 C17 C18 109(2) . .
C19 C17 Si1 117.4(14) . .
C18 C17 Si1 116.9(14) . .
C19 C17 H17 103.8 . .
C18 C17 H17 103.8 . .
Si1 C17 H17 103.8 . .
C17 C18 H18A 109.5 . .
C17 C18 H18B 109.5 . .
H18A C18 H18B 109.5 . .
C17 C18 H18C 109.5 . .
H18A C18 H18C 109.5 . .
H18B C18 H18C 109.5 . .
C17 C19 H19A 109.5 . .
C17 C19 H19B 109.5 . .
H19A C19 H19B 109.5 . .
C17 C19 H19C 109.5 . .
H19A C19 H19C 109.5 . .
H19B C19 H19C 109.5 . .
C21 C20 C22' 106.4(15) . .
C21 C20 Si1 118.3(12) . .
C22' C20 Si1 113.7(9) . .
C21 C20 H20 105.8 . .
C22' C20 H20 105.8 . .
Si1 C20 H20 105.8 . .
C20 C21 H21A 109.5 . .
C20 C21 H21B 109.5 . .
H21A C21 H21B 109.5 . .
C20 C21 H21C 109.5 . .
H21A C21 H21C 109.5 . .
H21B C21 H21C 109.5 . .
C20 C22' H22A 109.5 . .
C20 C22' H22B 109.5 . .
H22A C22' H22B 109.5 . .
C20 C22' H22C 109.5 . .
H22A C22' H22C 109.5 . .
H22B C22' H22C 109.5 . .
C24 C23 C28 120.8(8) . .
C24 C23 S1 120.1(6) . .
C28 C23 S1 119.1(6) . .
C23 C24 C25 117.5(9) . .
C23 C24 H24 121.3 . .
C25 C24 H24 121.3 . .
C26 C25 C24 121.3(9) . .
C26 C25 H25 119.3 . .
C24 C25 H25 119.3 . .
C27 C26 C25 118.1(9) . .
C27 C26 C29' 123.1(12) . .
C25 C26 C29' 118.7(12) . .
C28 C27 C26 121.9(9) . .
C28 C27 H27 119.0 . .
C26 C27 H27 119.0 . .
C27 C28 C23 120.3(9) . .
C27 C28 H28 119.9 . .
C23 C28 H28 119.9 . .
C26 C29' H29A 109.5 . .
C26 C29' H29B 109.5 . .
H29A C29' H29B 109.5 . .
C26 C29' H29C 109.5 . .
H29A C29' H29C 109.5 . .
H29B C29' H29C 109.5 . .

loop_
_geom_bond_atom_site_label_1
_geom_bond_atom_site_label_2
_geom_bond_distance
_geom_bond_site_symmetry_2
Si1 O2 1.652(6) .
Si1 C17 1.846(16) .
Si1 C14 1.877(11) .
Si1 C20 1.878(11) .
S1 O6 1.416(6) .
S1 O5 1.430(6) .
S1 N1 1.653(6) .
S1 C23 1.746(8) .
O1 C1 1.190(9) .
O2 C2 1.396(9) .
O3 C6 1.426(9) .
O3 H3 0.8200 .
O4 C10 1.383(10) .
O4 C13 1.415(13) .
N1 C1 1.385(9) .
N1 H1 0.8600 .
C1 C2 1.553(10) .
C2 C3 1.501(12) .
C2 H2 0.9800 .
C3 C4 1.307(12) .
C3 H3A 0.9300 .
C4 C5 1.494(11) .
C4 H4A 0.9300 .
C5 C6 1.540(11) .
C5 H5A 0.9700 .
C5 H5B 0.9700 .
C6 C7 1.496(10) .
C6 H6 0.9800 .
C7 C12 1.367(11) .
C7 C8 1.372(11) .
C8 C9 1.376(12) .
C8 H8 0.9300 .
C9 C10 1.361(12) .
C9 H9 0.9300 .
C10 C11 1.359(12) .
C11 C12 1.370(11) .
C11 H11 0.9300 .
C12 H12 0.9300 .
C13 H13A 0.9600 .
C13 H13B 0.9600 .
C13 H13C 0.9600 .
C14 C16 1.461(17) .
C14 C15 1.557(17) .
C14 H14 0.9800 .
C15 H15A 0.9600 .
C15 H15B 0.9600 .
C15 H15C 0.9600 .
C16 H16A 0.9600 .
C16 H16B 0.9600 .
C16 H16C 0.9600 .
C17 C19 1.43(2) .
C17 C18 1.47(3) .
C17 H17 0.9800 .
C18 H18A 0.9600 .
C18 H18B 0.9600 .
C18 H18C 0.9600 .
C19 H19A 0.9600 .
C19 H19B 0.9600 .
C19 H19C 0.9600 .
C20 C21 1.39(2) .
C20 C22' 1.536(19) .
C20 H20 0.9800 .
C21 H21A 0.9600 .
C21 H21B 0.9600 .
C21 H21C 0.9600 .
C22' H22A 0.9600 .
C22' H22B 0.9600 .
C22' H22C 0.9600 .
C23 C24 1.359(10) .
C23 C28 1.385(11) .
C24 C25 1.404(15) .
C24 H24 0.9300 .
C25 C26 1.380(16) .
C25 H25 0.9300 .
C26 C27 1.361(15) .
C26 C29' 1.513(18) .
C27 C28 1.332(13) .
C27 H27 0.9300 .
C28 H28 0.9300 .
C29' H29A 0.9600 .
C29' H29B 0.9600 .
C29' H29C 0.9600 .

loop_
_geom_hbond_atom_site_label_D
_geom_hbond_atom_site_label_H
_geom_hbond_atom_site_label_A
_geom_hbond_distance_DH
_geom_hbond_distance_HA
_geom_hbond_distance_DA
_geom_hbond_angle_DHA
_geom_hbond_site_symmetry_A
N1 H1 O3 0.86 1.94 2.796(8) 173.1 .
O3 H3 O5 0.82 2.05 2.862(8) 169.6 3_776
N1 H1 O3 0.86 1.94 2.796(8) 173.1 .
O3 H3 O5 0.82 2.05 2.862(8) 169.6 3_776
N1 H1 O3 0.86 1.94 2.796(8) 173.1 .
O3 H3 O5 0.82 2.05 2.862(8) 169.6 3_776
N1 H1 O3 0.86 1.94 2.796(8) 173.1 .
O3 H3 O5 0.82 2.05 2.862(8) 169.6 3_776
N1 H1 O3 0.86 1.94 2.796(8) 173.1 .
O3 H3 O5 0.82 2.05 2.862(8) 169.6 3_776
N1 H1 O3 0.86 1.94 2.796(8) 173.1 .
O3 H3 O5 0.82 2.05 2.862(8) 169.6 3_776
N1 H1 O3 0.86 1.94 2.796(8) 173.1 .
O3 H3 O5 0.82 2.05 2.862(8) 169.6 3_776
N1 H1 O3 0.86 1.94 2.796(8) 173.1 .
O3 H3 O5 0.82 2.05 2.862(8) 169.6 3_776
N1 H1 O3 0.86 1.94 2.796(8) 173.1 .
O3 H3 O5 0.82 2.05 2.862(8) 169.6 3_776
N1 H1 O3 0.86 1.94 2.796(8) 173.1 .
O3 H3 O5 0.82 2.05 2.862(8) 169.6 3_776
N1 H1 O3 0.86 1.94 2.796(8) 173.1 .
O3 H3 O5 0.82 2.05 2.862(8) 169.6 3_776
N1 H1 O3 0.86 1.94 2.796(8) 173.1 .
O3 H3 O5 0.82 2.05 2.862(8) 169.6 3_776
N1 H1 O3 0.86 1.94 2.796(8) 173.1 .
O3 H3 O5 0.82 2.05 2.862(8) 169.6 3_776
N1 H1 O3 0.86 1.94 2.796(8) 173.1 .
O3 H3 O5 0.82 2.05 2.862(8) 169.6 3_776
N1 H1 O3 0.86 1.94 2.796(8) 173.1 .
O3 H3 O5 0.82 2.05 2.862(8) 169.6 3_776
N1 H1 O3 0.86 1.94 2.796(8) 173.1 .
O3 H3 O5 0.82 2.05 2.862(8) 169.6 3_776
N1 H1 O3 0.86 1.94 2.796(8) 173.1 .
O3 H3 O5 0.82 2.05 2.862(8) 169.6 3_776
N1 H1 O3 0.86 1.94 2.796(8) 173.1 .
O3 H3 O5 0.82 2.05 2.862(8) 169.6 3_776
N1 H1 O3 0.86 1.94 2.796(8) 173.1 .
O3 H3 O5 0.82 2.05 2.862(8) 169.6 3_776
N1 H1 O3 0.86 1.94 2.796(8) 173.1 .
O3 H3 O5 0.82 2.05 2.862(8) 169.6 3_776
N1 H1 O3 0.86 1.94 2.796(8) 173.1 .
O3 H3 O5 0.82 2.05 2.862(8) 169.6 3_776
N1 H1 O3 0.86 1.94 2.796(8) 173.1 .
O3 H3 O5 0.82 2.05 2.862(8) 169.6 3_776
N1 H1 O3 0.86 1.94 2.796(8) 173.1 .
O3 H3 O5 0.82 2.05 2.862(8) 169.6 3_776
N1 H1 O3 0.86 1.94 2.796(8) 173.1 .
O3 H3 O5 0.82 2.05 2.862(8) 169.6 3_776
N1 H1 O3 0.86 1.94 2.796(8) 173.1 .
O3 H3 O5 0.82 2.05 2.862(8) 169.6 3_776
N1 H1 O3 0.86 1.94 2.796(8) 173.1 .
O3 H3 O5 0.82 2.05 2.862(8) 169.6 3_776
N1 H1 O3 0.86 1.94 2.796(8) 173.1 .
O3 H3 O5 0.82 2.05 2.862(8) 169.6 3_776
N1 H1 O3 0.86 1.94 2.796(8) 173.1 .
O3 H3 O5 0.82 2.05 2.862(8) 169.6 3_776
N1 H1 O3 0.86 1.94 2.796(8) 173.1 .
O3 H3 O5 0.82 2.05 2.862(8) 169.6 3_776
N1 H1 O3 0.86 1.94 2.796(8) 173.1 .
O3 H3 O5 0.82 2.05 2.862(8) 169.6 3_776
N1 H1 O3 0.86 1.94 2.796(8) 173.1 .
N1 H1 O3 0.86 1.94 2.796(8) 173.1 .
N1 H1 O3 0.86 1.94 2.796(8) 173.1 .
N1 H1 O3 0.86 1.94 2.796(8) 173.1 .
N1 H1 O3 0.86 1.94 2.796(8) 173.1 .
N1 H1 O3 0.86 1.94 2.796(8) 173.1 .
N1 H1 O3 0.86 1.94 2.796(8) 173.1 .
N1 H1 O3 0.86 1.94 2.796(8) 173.1 .
N1 H1 O3 0.86 1.94 2.796(8) 173.1 .
N1 H1 O3 0.86 1.94 2.796(8) 173.1 .
N1 H1 O3 0.86 1.94 2.796(8) 173.1 .
N1 H1 O3 0.86 1.94 2.796(8) 173.1 .
N1 H1 O3 0.86 1.94 2.796(8) 173.1 .
N1 H1 O3 0.86 1.94 2.796(8) 173.1 .
N1 H1 O3 0.86 1.94 2.796(8) 173.1 .
N1 H1 O3 0.86 1.94 2.796(8) 173.1 .
N1 H1 O3 0.86 1.94 2.796(8) 173.1 .
N1 H1 O3 0.86 1.94 2.796(8) 173.1 .
N1 H1 O3 0.86 1.94 2.796(8) 173.1 .
N1 H1 O3 0.86 1.94 2.796(8) 173.1 .
N1 H1 O3 0.86 1.94 2.796(8) 173.1 .
N1 H1 O3 0.86 1.94 2.796(8) 173.1 .
N1 H1 O3 0.86 1.94 2.796(8) 173.1 .
N1 H1 O3 0.86 1.94 2.796(8) 173.1 .
N1 H1 O3 0.86 1.94 2.796(8) 173.1 .
N1 H1 O3 0.86 1.94 2.796(8) 173.1 .
N1 H1 O3 0.86 1.94 2.796(8) 173.1 .
N1 H1 O3 0.86 1.94 2.796(8) 173.1 .
N1 H1 O3 0.86 1.94 2.796(8) 173.1 .
N1 H1 O3 0.86 1.94 2.796(8) 173.1 .
N1 H1 O3 0.86 1.94 2.796(8) 173.1 .
N1 H1 O3 0.86 1.94 2.796(8) 173.1 .
N1 H1 O3 0.86 1.94 2.796(8) 173.1 .
N1 H1 O3 0.86 1.94 2.796(8) 173.1 .
N1 H1 O3 0.86 1.94 2.796(8) 173.1 .
N1 H1 O3 0.86 1.94 2.796(8) 173.1 .
N1 H1 O3 0.86 1.94 2.796(8) 173.1 .
N1 H1 O3 0.86 1.94 2.796(8) 173.1 .
N1 H1 O3 0.86 1.94 2.796(8) 173.1 .
N1 H1 O3 0.86 1.94 2.796(8) 173.1 .
N1 H1 O3 0.86 1.94 2.796(8) 173.1 .
N1 H1 O3 0.86 1.94 2.796(8) 173.1 .
N1 H1 O3 0.86 1.94 2.796(8) 173.1 .
O3 H3 O5 0.82 2.05 2.862(8) 169.6 3_776
N1 H1 O3 0.86 1.94 2.796(8) 173.1 .
O3 H3 O5 0.82 2.05 2.862(8) 169.6 3_776
N1 H1 O3 0.86 1.94 2.796(8) 173.1 .
O3 H3 O5 0.82 2.05 2.862(8) 169.6 3_776
N1 H1 O3 0.86 1.94 2.796(8) 173.1 .
O3 H3 O5 0.82 2.05 2.862(8) 169.6 3_776
N1 H1 O3 0.86 1.94 2.796(8) 173.1 .
O3 H3 O5 0.82 2.05 2.862(8) 169.6 3_776
N1 H1 O3 0.86 1.94 2.796(8) 173.1 .
O3 H3 O5 0.82 2.05 2.862(8) 169.6 3_776
N1 H1 O3 0.86 1.94 2.796(8) 173.1 .
O3 H3 O5 0.82 2.05 2.862(8) 169.6 3_776
N1 H1 O3 0.86 1.94 2.796(8) 173.1 .
O3 H3 O5 0.82 2.05 2.862(8) 169.6 3_776
N1 H1 O3 0.86 1.94 2.796(8) 173.1 .
O3 H3 O5 0.82 2.05 2.862(8) 169.6 3_776
N1 H1 O3 0.86 1.94 2.796(8) 173.1 .
O3 H3 O5 0.82 2.05 2.862(8) 169.6 3_776
N1 H1 O3 0.86 1.94 2.796(8) 173.1 .
O3 H3 O5 0.82 2.05 2.862(8) 169.6 3_776
N1 H1 O3 0.86 1.94 2.796(8) 173.1 .
O3 H3 O5 0.82 2.05 2.862(8) 169.6 3_776
N1 H1 O3 0.86 1.94 2.796(8) 173.1 .
O3 H3 O5 0.82 2.05 2.862(8) 169.6 3_776
N1 H1 O3 0.86 1.94 2.796(8) 173.1 .
O3 H3 O5 0.82 2.05 2.862(8) 169.6 3_776
N1 H1 O3 0.86 1.94 2.796(8) 173.1 .
O3 H3 O5 0.82 2.05 2.862(8) 169.6 3_776
N1 H1 O3 0.86 1.94 2.796(8) 173.1 .
O3 H3 O5 0.82 2.05 2.862(8) 169.6 3_776
N1 H1 O3 0.86 1.94 2.796(8) 173.1 .
O3 H3 O5 0.82 2.05 2.862(8) 169.6 3_776
N1 H1 O3 0.86 1.94 2.796(8) 173.1 .
O3 H3 O5 0.82 2.05 2.862(8) 169.6 3_776
N1 H1 O3 0.86 1.94 2.796(8) 173.1 .
O3 H3 O5 0.82 2.05 2.862(8) 169.6 3_776
N1 H1 O3 0.86 1.94 2.796(8) 173.1 .
O3 H3 O5 0.82 2.05 2.862(8) 169.6 3_776
N1 H1 O3 0.86 1.94 2.796(8) 173.1 .
O3 H3 O5 0.82 2.05 2.862(8) 169.6 3_776
N1 H1 O3 0.86 1.94 2.796(8) 173.1 .
O3 H3 O5 0.82 2.05 2.862(8) 169.6 3_776
N1 H1 O3 0.86 1.94 2.796(8) 173.1 .
O3 H3 O5 0.82 2.05 2.862(8) 169.6 3_776
N1 H1 O3 0.86 1.94 2.796(8) 173.1 .
O3 H3 O5 0.82 2.05 2.862(8) 169.6 3_776
N1 H1 O3 0.86 1.94 2.796(8) 173.1 .
O3 H3 O5 0.82 2.05 2.862(8) 169.6 3_776
N1 H1 O3 0.86 1.94 2.796(8) 173.1 .
O3 H3 O5 0.82 2.05 2.862(8) 169.6 3_776
N1 H1 O3 0.86 1.94 2.796(8) 173.1 .
O3 H3 O5 0.82 2.05 2.862(8) 169.6 3_776
N1 H1 O3 0.86 1.94 2.796(8) 173.1 .

loop_
_geom_torsion_atom_site_label_1
_geom_torsion_atom_site_label_2
_geom_torsion_atom_site_label_3
_geom_torsion_atom_site_label_4
_geom_torsion
_geom_torsion_site_symmetry_1
_geom_torsion_site_symmetry_2
_geom_torsion_site_symmetry_3
_geom_torsion_site_symmetry_4
C17_a Si1_a O2_a C2_a 178.8(7) . . . .
C14 Si1 O2 C2 -64.3(7) . . . .
C20 Si1 O2 C2 55.8(8) . . . .
O6 S1 N1 C1 -60.6(7) . . . .
O5 S1 N1 C1 171.2(6) . . . .
C23 S1 N1 C1 57.3(7) . . . .
S1 N1 C1 O1 4.4(11) . . . .
S1 N1 C1 C2 -177.4(5) . . . .
Si1 O2 C2 C3 126.8(6) . . . .
Si1 O2 C2 C1 -114.8(6) . . . .
O1 C1 C2 O2 -17.7(11) . . . .
N1 C1 C2 O2 164.2(6) . . . .
O1 C1 C2 C3 102.7(9) . . . .
N1 C1 C2 C3 -75.4(8) . . . .
O2 C2 C3 C4 -125.5(9) . . . .
C1 C2 C3 C4 115.4(9) . . . .
C2 C3 C4 C5 2.6(14) . . . .
C3 C4 C5 C6 -102.6(11) . . . .
C4 C5 C6 O3 72.2(9) . . . .
C4 C5 C6 C7 -163.4(7) . . . .
O3 C6 C7 C12 47.6(10) . . . .
C5 C6 C7 C12 -73.3(10) . . . .
O3 C6 C7 C8 -131.7(8) . . . .
C5 C6 C7 C8 107.5(9) . . . .
C12 C7 C8 C9 -0.3(12) . . . .
C6 C7 C8 C9 179.0(7) . . . .
C7 C8 C9 C10 -0.2(13) . . . .
C8 C9 C10 C11 1.0(13) . . . .
C8 C9 C10 O4 -177.6(8) . . . .
C13 O4 C10 C11 177.1(10) . . . .
C13 O4 C10 C9 -4.3(14) . . . .
C9 C10 C11 C12 -1.2(14) . . . .
O4 C10 C11 C12 177.5(8) . . . .
C8 C7 C12 C11 0.1(12) . . . .
C6 C7 C12 C11 -179.2(8) . . . .
C10 C11 C12 C7 0.7(14) . . . .
O2 Si1 C14 C16 -49.1(12) . . . .
C17 Si1 C14 C16 62.5(13) . . . .
C20 Si1 C14 C16 -170.1(12) . . . .
O2 Si1 C14 C15 -176.5(9) . . . .
C17 Si1 C14 C15 -64.9(12) . . . .
C20 Si1 C14 C15 62.5(11) . . . .
O2 Si1 C17 C19 -43.7(17) . . . .
C14 Si1 C17 C19 -159.4(15) . . . .
C20 Si1 C17 C19 76.4(17) . . . .
O2 Si1 C17 C18 -176.3(16) . . . .
C14 Si1 C17 C18 68.0(17) . . . .
C20 Si1 C17 C18 -56.2(17) . . . .
O2 Si1 C20 C21 -71.8(14) . . . .
C17 Si1 C20 C21 172.9(14) . . . .
C14 Si1 C20 C21 48.1(15) . . . .
O2 Si1 C20 C22' 54.1(13) . . . .
C17 Si1 C20 C22' -61.2(14) . . . .
C14 Si1 C20 C22' 174.0(11) . . . .
O6 S1 C23 C24 -167.7(6) . . . .
O5 S1 C23 C24 -34.9(8) . . . .
N1 S1 C23 C24 74.3(7) . . . .
O6 S1 C23 C28 12.8(7) . . . .
O5 S1 C23 C28 145.6(6) . . . .
N1 S1 C23 C28 -105.2(6) . . . .
C28 C23 C24 C25 1.9(12) . . . .
S1 C23 C24 C25 -177.6(7) . . . .
C23 C24 C25 C26 0.2(14) . . . .
C24 C25 C26 C27 -2.3(15) . . . .
C24 C25 C26 C29' 178.6(10) . . . .
C25 C26 C27 C28 2.4(15) . . . .
C29' C26 C27 C28 -178.6(10) . . . .
C26 C27 C28 C23 -0.3(14) . . . .
C24 C23 C28 C27 -2.0(13) . . . .
S1 C23 C28 C27 177.5(7) . . . .
